data_7226359
loop_
_publ_author_name
'Martins, Felipe Terra'
'da Silva, Cleiton Moreira'
'Vasconcelos, G\'essica Adriana'
'Gontijo Vaz, Boniek'
'Vieira, Tarcisio da Silva'
'Queiroz J\'unior, Luiz Henrique Keng'
'de F\'atima, \^Angelo'

_publ_section_title
;
 Lower rim dimerization of a calixarene through the encapsulation of
 sodium ions
;
_journal_issue 37
_journal_name_full CrystEngComm
_journal_page_first 6987
_journal_paper_doi 10.1039/C6CE01387B
_journal_volume 18
_journal_year 2016
_chemical_formula_sum 'C78 H74 N2 Na4 O26'
_chemical_formula_weight 1547.35
_chemical_name_systematic
;
 ?
;
_space_group_crystal_system tetragonal
_space_group_IT_number 106
_space_group_name_Hall 'P 4c -2ab'
_space_group_name_H-M_alt 'P 42 b c'
_symmetry_space_group_name_Hall 'P 4c -2ab'
_symmetry_space_group_name_H-M 'P 42 b c'
_atom_sites_solution_hydrogens geom
_audit_creation_method SHELXL-2014
_audit_update_record
;
2016-08-10 deposited with the CCDC.
2016-08-24 downloaded from the CCDC.
;
_cell_angle_alpha 90
_cell_angle_beta 90
_cell_angle_gamma 90
_cell_formula_units_Z 4
_cell_length_a 21.0771(7)
_cell_length_b 21.0771(7)
_cell_length_c 16.6303(5)
_cell_measurement_reflns_used 24382
_cell_measurement_temperature 296(2)
_cell_measurement_theta_max 25.40
_cell_measurement_theta_min 2.29
_cell_volume 7387.9(4)
_computing_structure_refinement 'SHELXL-2014 (Sheldrick, 2014)'
_diffrn_ambient_temperature 296(2)
_diffrn_measured_fraction_theta_full 0.999
_diffrn_measured_fraction_theta_max 0.998
_diffrn_measurement_device_type KappaCCD
_diffrn_radiation_monochromator graphite
_diffrn_radiation_source 'fine-focus sealed tube'
_diffrn_radiation_type MoK\a
_diffrn_radiation_wavelength 0.71073
_diffrn_reflns_av_R_equivalents 0.1284
_diffrn_reflns_av_unetI/netI 0.1274
_diffrn_reflns_Laue_measured_fraction_full 0.999
_diffrn_reflns_Laue_measured_fraction_max 0.998
_diffrn_reflns_limit_h_max 15
_diffrn_reflns_limit_h_min -25
_diffrn_reflns_limit_k_max 25
_diffrn_reflns_limit_k_min -17
_diffrn_reflns_limit_l_max 19
_diffrn_reflns_limit_l_min -11
_diffrn_reflns_number 24383
_diffrn_reflns_point_group_measured_fraction_full 0.868
_diffrn_reflns_point_group_measured_fraction_max 0.862
_diffrn_reflns_theta_full 25.000
_diffrn_reflns_theta_max 25.404
_diffrn_reflns_theta_min 2.288
_exptl_absorpt_coefficient_mu 0.124
_exptl_absorpt_correction_T_max 0.991
_exptl_absorpt_correction_T_min 0.933
_exptl_absorpt_correction_type multi-scan
_exptl_absorpt_process_details 'Blessing, R. H. (1995) Acta Cryst., A51, 33-38'
_exptl_crystal_colour colorless
_exptl_crystal_density_diffrn 1.391
_exptl_crystal_density_method 'not measured'
_exptl_crystal_description needle
_exptl_crystal_F_000 3232
_exptl_crystal_size_max 0.23
_exptl_crystal_size_mid 0.09
_exptl_crystal_size_min 0.07
_refine_diff_density_max 0.325
_refine_diff_density_min -0.357
_refine_diff_density_rms 0.101
_refine_ls_abs_structure_details
;
 Flack x determined using 858 quotients [(I+)-(I-)]/[(I+)+(I-)]
 (Parsons, Flack and Wagner, Acta Cryst. B69 (2013) 249-259).
;
_refine_ls_abs_structure_Flack -0.6(5)
_refine_ls_extinction_method none
_refine_ls_goodness_of_fit_ref 1.005
_refine_ls_hydrogen_treatment constr
_refine_ls_matrix_type fullcycle
_refine_ls_number_parameters 497
_refine_ls_number_reflns 5868
_refine_ls_number_restraints 1
_refine_ls_restrained_S_all 1.005
_refine_ls_R_factor_all 0.1725
_refine_ls_R_factor_gt 0.0662
_refine_ls_shift/su_max 0.002
_refine_ls_shift/su_mean 0.001
_refine_ls_structure_factor_coef Fsqd
_refine_ls_weighting_details 'w=1/[\s^2^(Fo^2^)+(0.0975P)^2^] where P=(Fo^2^+2Fc^2^)/3'
_refine_ls_weighting_scheme calc
_refine_ls_wR_factor_gt 0.1548
_refine_ls_wR_factor_ref 0.2141
_reflns_Friedel_coverage 0.664
_reflns_Friedel_fraction_full 0.725
_reflns_Friedel_fraction_max 0.716
_reflns_number_gt 2790
_reflns_number_total 5868
_reflns_threshold_expression 'I > 2\s(I)'
_cod_data_source_file c6ce01387b2.cif
_cod_data_source_block pol_calix4tube_4
_cod_depositor_comments 'Adding full bibliography for 7226356--7226359.cif.'
_cod_original_cell_volume 7387.9(5)
_cod_database_code 7226359
_shelx_space_group_comment
;
The symmetry employed for this shelxl refinement is uniquely defined
by the following loop, which should always be used as a source of
symmetry information in preference to the above space-group names.
They are only intended as comments.
;
_shelxl_version_number 2014-3

loop_
_space_group_symop_operation_xyz
'x, y, z'
'-y, x, z+1/2'
'y, -x, z+1/2'
'-x, -y, z'
'-x+1/2, y+1/2, z'
'x+1/2, -y+1/2, z'
'-y+1/2, -x+1/2, z+1/2'
'y+1/2, x+1/2, z+1/2'

loop_
_atom_site_label
_atom_site_type_symbol
_atom_site_fract_x
_atom_site_fract_y
_atom_site_fract_z
_atom_site_U_iso_or_equiv
_atom_site_adp_type
_atom_site_occupancy
_atom_site_site_symmetry_order
_atom_site_calc_flag
_atom_site_refinement_flags_posn
_atom_site_refinement_flags_adp
_atom_site_refinement_flags_occupancy
Na2 Na 1.0000 0.5000 0.5257(4) 0.067 Uani 1 2 d S T P
Na3 Na 1.0000 0.5000 0.7629(8) 0.174 Uani 1 2 d S T P
Na1 Na 0.96053(17) 0.34776(17) 0.5397(2) 0.047 Uani 1 1 d . . .
O5 O 1.0326(3) 0.4084(3) 0.4287(5) 0.078 Uani 1 1 d . . .
C2 C 1.0057(5) 0.1968(5) 0.3741(5) 0.045 Uani 1 1 d . . .
C1 C 1.0359(4) 0.2158(4) 0.4460(5) 0.043 Uani 1 1 d . . .
C6 C 1.0666(5) 0.1759(5) 0.4964(6) 0.050 Uani 1 1 d . . .
C7 C 1.0910(5) 0.1975(5) 0.5811(5) 0.051 Uani 1 1 d . . .
H7A H 1.1309 0.1765 0.5930 0.061 Uiso 1 1 calc R U .
H7B H 1.0983 0.2429 0.5810 0.061 Uiso 1 1 calc R U .
C3 C 1.0106(5) 0.1317(5) 0.3567(6) 0.056 Uani 1 1 d . . .
H3 H 0.9928 0.1159 0.3097 0.067 Uiso 1 1 calc R U .
O1 O 1.0354(3) 0.2815(3) 0.4615(3) 0.042 Uani 1 1 d . . .
C5 C 1.0690(5) 0.1127(5) 0.4768(6) 0.055 Uani 1 1 d . . .
H5 H 1.0898 0.0845 0.5108 0.066 Uiso 1 1 calc R U .
C30 C 1.0831(5) 0.3813(5) 0.4257(6) 0.058 Uani 1 1 d . . .
O6 O 1.1367(3) 0.4100(3) 0.4169(5) 0.072 Uani 1 1 d . . .
C4 C 1.0417(5) 0.0906(5) 0.4085(7) 0.062 Uani 1 1 d . . .
H4 H 1.0438 0.0476 0.3964 0.075 Uiso 1 1 calc R U .
C29 C 1.0905(5) 0.3118(5) 0.4290(8) 0.069 Uani 1 1 d . . .
H29A H 1.0983 0.2957 0.3753 0.083 Uiso 1 1 calc R U .
H29B H 1.1270 0.3014 0.4620 0.083 Uiso 1 1 calc R U .
O7 O 1.0462(4) 0.4045(3) 0.6009(4) 0.070 Uani 1 1 d . . .
C8 C 1.0433(5) 0.1811(5) 0.6438(5) 0.048 Uani 1 1 d . . .
C9 C 0.9974(5) 0.2245(4) 0.6720(5) 0.046 Uani 1 1 d . . .
O2 O 1.0044(3) 0.2880(3) 0.6466(3) 0.044 Uani 1 1 d . . .
C31 C 1.0441(5) 0.3223(4) 0.7016(5) 0.052 Uani 1 1 d . . .
H31A H 1.0811 0.2969 0.7148 0.062 Uiso 1 1 calc R U .
H31B H 1.0210 0.3304 0.7510 0.062 Uiso 1 1 calc R U .
C32 C 1.0651(5) 0.3844(5) 0.6654(7) 0.058 Uani 1 1 d . . .
C14 C 0.8934(5) 0.2527(5) 0.7398(5) 0.057 Uani 1 1 d . . .
H14A H 0.9067 0.2960 0.7299 0.069 Uiso 1 1 calc R U .
H14B H 0.8809 0.2491 0.7957 0.069 Uiso 1 1 calc R U .
C10 C 0.9477(5) 0.2076(5) 0.7224(5) 0.047 Uani 1 1 d . . .
C11 C 0.9482(6) 0.1454(5) 0.7511(6) 0.064 Uani 1 1 d . . .
H11 H 0.9167 0.1327 0.7868 0.076 Uiso 1 1 calc R U .
C12 C 0.9929(5) 0.1030(5) 0.7287(6) 0.059 Uani 1 1 d . . .
H12 H 0.9916 0.0619 0.7489 0.071 Uiso 1 1 calc R U .
C13 C 1.0404(5) 0.1201(5) 0.6764(6) 0.054 Uani 1 1 d . . .
H13 H 1.0713 0.0905 0.6625 0.065 Uiso 1 1 calc R U .
O8 O 1.1074(4) 0.4111(4) 0.7119(4) 0.082 Uani 1 1 d . . .
H8 H 1.1180 0.4452 0.6925 0.123 Uiso 1 1 calc R U .
C21 C 0.7698(5) 0.2883(5) 0.4788(6) 0.064 Uani 1 1 d . . .
H21A H 0.7248 0.2911 0.4671 0.076 Uiso 1 1 calc R U .
H21B H 0.7864 0.3312 0.4824 0.076 Uiso 1 1 calc R U .
C17 C 0.7796(5) 0.2538(5) 0.5612(6) 0.059 Uani 1 1 d . . .
C16 C 0.8239(5) 0.2718(4) 0.6164(6) 0.050 Uani 1 1 d . . .
C15 C 0.8379(5) 0.2360(5) 0.6857(6) 0.057 Uani 1 1 d . . .
O3 O 0.8575(3) 0.3282(3) 0.6047(3) 0.048 Uani 1 1 d . . .
C33 C 0.8223(5) 0.3833(5) 0.6314(6) 0.062 Uani 1 1 d . . .
H33A H 0.7942 0.3712 0.6750 0.074 Uiso 1 1 calc R U .
H33B H 0.7963 0.3989 0.5875 0.074 Uiso 1 1 calc R U .
C34 C 0.8661(5) 0.4361(5) 0.6600(6) 0.059 Uani 1 1 d . . .
O9 O 0.9229(4) 0.4233(4) 0.6729(6) 0.094 Uani 1 1 d . . .
O10 O 0.8399(3) 0.4886(3) 0.6679(5) 0.073 Uani 1 1 d . . .
C18 C 0.7453(5) 0.1989(6) 0.5783(7) 0.074 Uani 1 1 d . . .
H18 H 0.7141 0.1860 0.5423 0.089 Uiso 1 1 calc R U .
C20 C 0.8007(6) 0.1821(6) 0.7006(8) 0.080 Uani 1 1 d . . .
H20 H 0.8064 0.1587 0.7475 0.096 Uiso 1 1 calc R U .
C19 C 0.7550(6) 0.1640(6) 0.6439(11) 0.116 Uani 1 1 d . . .
H19 H 0.7312 0.1274 0.6522 0.139 Uiso 1 1 calc R U .
C25 C 0.8650(6) 0.1835(6) 0.2946(7) 0.077 Uani 1 1 d . . .
H25 H 0.8852 0.1596 0.2552 0.093 Uiso 1 1 calc R U .
O11 O 0.9078(3) 0.4388(3) 0.4893(4) 0.050 Uani 1 1 d . . .
C26 C 0.8036(7) 0.1727(7) 0.3113(9) 0.100 Uani 1 1 d . . .
H26 H 0.7815 0.1430 0.2809 0.120 Uiso 1 1 calc R U .
C24 C 0.8989(5) 0.2305(5) 0.3358(6) 0.053 Uani 1 1 d . . .
C28 C 0.9698(5) 0.2387(5) 0.3220(6) 0.052 Uani 1 1 d . . .
H28A H 0.9797 0.2293 0.2663 0.063 Uiso 1 1 calc R U .
H28B H 0.9817 0.2823 0.3326 0.063 Uiso 1 1 calc R U .
C23 C 0.8650(5) 0.2662(4) 0.3906(6) 0.050 Uani 1 1 d . . .
C22 C 0.8024(5) 0.2539(5) 0.4128(7) 0.065 Uani 1 1 d . . .
C36 C 0.8878(5) 0.4344(5) 0.4226(7) 0.060 Uani 1 1 d . . .
O12 O 0.8686(5) 0.4790(4) 0.3756(5) 0.106 Uani 1 1 d . . .
H12O H 0.8691 0.5129 0.3999 0.159 Uiso 1 1 calc R U .
O4 O 0.8944(3) 0.3192(3) 0.4282(4) 0.047 Uani 1 1 d . . .
C27 C 0.7722(6) 0.2040(6) 0.3720(7) 0.083 Uani 1 1 d . . .
H27 H 0.7311 0.1922 0.3860 0.100 Uiso 1 1 calc R U .
C35 C 0.8868(7) 0.3738(5) 0.3746(6) 0.073 Uani 1 1 d . . .
H35A H 0.8469 0.3703 0.3458 0.088 Uiso 1 1 calc R U .
H35B H 0.9209 0.3743 0.3354 0.088 Uiso 1 1 calc R U .
N1S N 0.8428(5) 0.0448(5) 0.5325(8) 0.096 Uani 1 1 d . . .
C1S C 0.8812(11) 0.0980(11) 0.504(2) 0.242 Uani 1 1 d . . .
H1S1 H 0.8670 0.1106 0.4516 0.363 Uiso 1 1 calc R U .
H1S2 H 0.8768 0.1331 0.5406 0.363 Uiso 1 1 calc R U .
H1S3 H 0.9249 0.0855 0.5015 0.363 Uiso 1 1 calc R U .
C3S C 0.8504(16) 0.0194(12) 0.5969(11) 0.276 Uani 1 1 d . . .
H3S H 0.8759 0.0455 0.6284 0.331 Uiso 1 1 calc R U .
O1S O 0.8393(7) -0.0200(8) 0.6299(8) 0.212 Uani 1 1 d . . .
C2S C 0.7940(11) 0.0287(13) 0.4804(12) 0.217 Uani 1 1 d . . .
H2S1 H 0.7966 0.0544 0.4328 0.326 Uiso 1 1 calc R U .
H2S2 H 0.7977 -0.0153 0.4659 0.326 Uiso 1 1 calc R U .
H2S3 H 0.7539 0.0357 0.5064 0.326 Uiso 1 1 calc R U .

loop_
_atom_site_aniso_label
_atom_site_aniso_U_11
_atom_site_aniso_U_22
_atom_site_aniso_U_33
_atom_site_aniso_U_23
_atom_site_aniso_U_13
_atom_site_aniso_U_12
Na2 0.064 0.048 0.089 0.000 0.000 -0.008
Na3 0.197 0.130 0.194 0.000 0.000 0.015
Na1 0.047 0.046 0.049 0.003 -0.008 0.003
O5 0.046 0.062 0.127 0.006 0.008 0.008
C2 0.057 0.050 0.029 -0.004 0.016 -0.001
C1 0.038 0.044 0.048 0.001 0.010 0.003
C6 0.040 0.056 0.054 0.001 0.004 0.008
C7 0.050 0.060 0.043 0.004 0.002 0.013
C3 0.069 0.056 0.043 -0.012 0.002 0.002
O1 0.047 0.044 0.037 0.002 0.005 -0.001
C5 0.062 0.058 0.046 0.006 0.003 0.015
C30 0.047 0.060 0.068 -0.010 0.009 -0.011
O6 0.046 0.048 0.121 -0.003 0.019 0.000
C4 0.065 0.046 0.076 -0.003 0.017 0.003
C29 0.044 0.051 0.113 -0.006 0.004 -0.004
O7 0.092 0.069 0.050 0.011 -0.011 -0.019
C8 0.050 0.045 0.049 0.000 -0.009 -0.003
C9 0.066 0.033 0.038 0.003 -0.003 -0.002
O2 0.055 0.033 0.045 0.005 -0.009 -0.005
C31 0.068 0.045 0.042 -0.002 -0.013 -0.014
C32 0.053 0.045 0.075 -0.014 0.007 -0.007
C14 0.082 0.057 0.034 -0.005 0.009 0.004
C10 0.063 0.044 0.035 -0.002 -0.003 0.000
C11 0.080 0.049 0.062 0.008 0.015 -0.007
C12 0.077 0.035 0.065 0.008 -0.006 0.003
C13 0.065 0.040 0.058 0.009 -0.016 0.015
O8 0.104 0.073 0.068 0.002 -0.024 -0.033
C21 0.047 0.072 0.073 -0.013 -0.009 0.009
C17 0.037 0.056 0.084 -0.011 0.001 0.002
C16 0.058 0.036 0.057 -0.003 0.015 -0.001
C15 0.059 0.050 0.062 -0.003 0.029 -0.003
O3 0.058 0.051 0.034 -0.004 0.008 0.004
C33 0.058 0.053 0.075 -0.009 0.021 0.000
C34 0.068 0.056 0.054 -0.003 0.017 -0.012
O9 0.060 0.074 0.148 -0.037 -0.038 0.014
O10 0.057 0.047 0.115 -0.020 0.015 0.007
C18 0.046 0.064 0.111 0.005 -0.010 -0.001
C20 0.064 0.091 0.086 0.011 0.020 0.001
C19 0.056 0.060 0.231 0.038 0.019 0.003
C25 0.088 0.069 0.075 -0.025 -0.017 -0.011
O11 0.059 0.051 0.040 0.000 -0.007 0.004
C26 0.076 0.104 0.119 -0.047 -0.021 -0.034
C24 0.065 0.053 0.041 -0.005 -0.008 0.007
C28 0.059 0.054 0.043 0.001 -0.007 -0.002
C23 0.056 0.040 0.053 -0.003 -0.029 0.004
C22 0.045 0.057 0.092 -0.007 -0.016 0.001
C36 0.058 0.047 0.075 0.022 -0.030 -0.003
O12 0.187 0.048 0.083 0.000 -0.066 -0.002
O4 0.047 0.037 0.059 -0.008 -0.016 0.000
C27 0.058 0.094 0.097 -0.013 -0.020 -0.022
C35 0.129 0.044 0.047 0.013 -0.029 -0.010
N1S 0.106 0.075 0.107 0.027 0.021 0.026
C1S 0.164 0.157 0.406 0.093 0.077 0.018
C3S 0.543 0.226 0.058 0.027 0.042 0.282
O1S 0.242 0.250 0.143 0.117 0.085 0.175
C2S 0.216 0.310 0.127 -0.045 -0.033 0.046

loop_
_atom_type_symbol
_atom_type_description
_atom_type_scat_dispersion_real
_atom_type_scat_dispersion_imag
_atom_type_scat_source
C C 0.0033 0.0016 'International Tables Vol C Tables 4.2.6.8 and 6.1.1.4'
N N 0.0061 0.0033 'International Tables Vol C Tables 4.2.6.8 and 6.1.1.4'
O O 0.0106 0.0060 'International Tables Vol C Tables 4.2.6.8 and 6.1.1.4'
Na Na 0.0362 0.0249 'International Tables Vol C Tables 4.2.6.8 and 6.1.1.4'
H H 0.0000 0.0000 'International Tables Vol C Tables 4.2.6.8 and 6.1.1.4'

loop_
_geom_angle_atom_site_label_1
_geom_angle_atom_site_label_2
_geom_angle_atom_site_label_3
_geom_angle
_geom_angle_site_symmetry_1
_geom_angle_site_symmetry_3
O11 Na2 O11 151.0(4) . 4_765
O11 Na2 O7 103.6(2) . 4_765
O11 Na2 O7 90.5(2) 4_765 4_765
O11 Na2 O7 90.5(2) . .
O11 Na2 O7 103.6(2) 4_765 .
O7 Na2 O7 121.5(4) 4_765 .
O11 Na2 O5 91.6(3) . 4_765
O11 Na2 O5 70.2(2) 4_765 4_765
O7 Na2 O5 67.7(2) 4_765 4_765
O7 Na2 O5 169.7(3) . 4_765
O11 Na2 O5 70.2(2) . .
O11 Na2 O5 91.6(3) 4_765 .
O7 Na2 O5 169.7(3) 4_765 .
O7 Na2 O5 67.7(2) . .
O5 Na2 O5 103.6(4) 4_765 .
O11 Na2 Na1 137.41(17) . 4_765
O11 Na2 Na1 45.49(16) 4_765 4_765
O7 Na2 Na1 45.77(17) 4_765 4_765
O7 Na2 Na1 129.0(2) . 4_765
O5 Na2 Na1 52.72(18) 4_765 4_765
O5 Na2 Na1 133.8(2) . 4_765
O11 Na2 Na1 45.49(16) . .
O11 Na2 Na1 137.41(17) 4_765 .
O7 Na2 Na1 129.0(2) 4_765 .
O7 Na2 Na1 45.77(17) . .
O5 Na2 Na1 133.8(2) 4_765 .
O5 Na2 Na1 52.72(18) . .
Na1 Na2 Na1 171.9(2) 4_765 .
O11 Na2 Na3 104.5(2) . .
O11 Na2 Na3 104.5(2) 4_765 .
O7 Na2 Na3 60.8(2) 4_765 .
O7 Na2 Na3 60.8(2) . .
O5 Na2 Na3 128.2(2) 4_765 .
O5 Na2 Na3 128.2(2) . .
Na1 Na2 Na3 85.97(12) 4_765 .
Na1 Na2 Na3 85.97(12) . .
O9 Na3 O9 113.7(6) 4_765 .
O9 Na3 Na2 56.9(3) 4_765 .
O9 Na3 Na2 56.9(3) . .
O2 Na1 O11 151.6(3) . .
O2 Na1 O7 69.6(2) . .
O11 Na1 O7 95.7(3) . .
O2 Na1 O4 132.4(2) . .
O11 Na1 O4 70.0(2) . .
O7 Na1 O4 153.3(3) . .
O2 Na1 O3 85.7(2) . .
O11 Na1 O3 82.9(2) . .
O7 Na1 O3 124.3(3) . .
O4 Na1 O3 77.6(2) . .
O2 Na1 O1 81.1(2) . .
O11 Na1 O1 124.7(2) . .
O7 Na1 O1 91.4(3) . .
O4 Na1 O1 79.7(2) . .
O3 Na1 O1 134.3(2) . .
O2 Na1 O5 122.9(3) . .
O11 Na1 O5 68.9(2) . .
O7 Na1 O5 68.4(3) . .
O4 Na1 O5 85.3(3) . .
O3 Na1 O5 150.8(3) . .
O1 Na1 O5 63.3(2) . .
O2 Na1 O9 79.7(3) . .
O11 Na1 O9 72.0(2) . .
O7 Na1 O9 66.4(3) . .
O4 Na1 O9 125.6(3) . .
O3 Na1 O9 60.3(2) . .
O1 Na1 O9 154.6(3) . .
O5 Na1 O9 115.1(3) . .
O2 Na1 C36 170.2(3) . .
O11 Na1 C36 20.4(2) . .
O7 Na1 C36 110.4(3) . .
O4 Na1 C36 51.0(3) . .
O3 Na1 C36 86.4(3) . .
O1 Na1 C36 108.6(3) . .
O5 Na1 C36 64.4(3) . .
O9 Na1 C36 91.3(3) . .
O2 Na1 Na2 118.0(2) . .
O11 Na1 Na2 46.44(17) . .
O7 Na1 Na2 50.1(2) . .
O4 Na1 Na2 109.5(2) . .
O3 Na1 Na2 114.42(19) . .
O1 Na1 Na2 110.4(2) . .
O5 Na1 Na2 50.0(2) . .
O9 Na1 Na2 65.4(2) . .
C36 Na1 Na2 60.5(2) . .
C30 O5 Na2 127.4(7) . .
C30 O5 Na1 107.4(7) . .
Na2 O5 Na1 77.3(2) . .
C3 C2 C1 114.7(9) . .
C3 C2 C28 120.7(9) . .
C1 C2 C28 124.6(9) . .
C6 C1 O1 120.2(8) . .
C6 C1 C2 124.3(9) . .
O1 C1 C2 115.5(8) . .
C1 C6 C5 118.3(9) . .
C1 C6 C7 122.3(9) . .
C5 C6 C7 118.9(9) . .
C8 C7 C6 109.9(8) . .
C8 C7 H7A 109.7 . .
C6 C7 H7A 109.7 . .
C8 C7 H7B 109.7 . .
C6 C7 H7B 109.7 . .
H7A C7 H7B 108.2 . .
C4 C3 C2 121.1(10) . .
C4 C3 H3 119.4 . .
C2 C3 H3 119.4 . .
C1 O1 C29 111.3(7) . .
C1 O1 Na1 130.9(5) . .
C29 O1 Na1 117.6(5) . .
C4 C5 C6 121.0(10) . .
C4 C5 H5 119.5 . .
C6 C5 H5 119.5 . .
O5 C30 O6 123.6(10) . .
O5 C30 C29 124.1(10) . .
O6 C30 C29 112.3(9) . .
C5 C4 C3 120.5(10) . .
C5 C4 H4 119.7 . .
C3 C4 H4 119.7 . .
O1 C29 C30 111.8(8) . .
O1 C29 H29A 109.2 . .
C30 C29 H29A 109.2 . .
O1 C29 H29B 109.3 . .
C30 C29 H29B 109.2 . .
H29A C29 H29B 107.9 . .
C32 O7 Na1 116.5(7) . .
C32 O7 Na2 145.8(7) . .
Na1 O7 Na2 84.1(2) . .
C13 C8 C9 115.9(9) . .
C13 C8 C7 120.9(9) . .
C9 C8 C7 123.1(9) . .
C10 C9 C8 123.5(8) . .
C10 C9 O2 120.2(8) . .
C8 C9 O2 116.3(8) . .
C9 O2 C31 110.3(6) . .
C9 O2 Na1 133.6(5) . .
C31 O2 Na1 116.0(5) . .
O2 C31 C32 110.7(8) . .
O2 C31 H31A 109.5 . .
C32 C31 H31A 109.5 . .
O2 C31 H31B 109.5 . .
C32 C31 H31B 109.5 . .
H31A C31 H31B 108.1 . .
O7 C32 O8 126.3(10) . .
O7 C32 C31 123.9(9) . .
O8 C32 C31 109.8(9) . .
C10 C14 C15 108.9(8) . .
C10 C14 H14A 109.9 . .
C15 C14 H14A 109.9 . .
C10 C14 H14B 109.9 . .
C15 C14 H14B 109.9 . .
H14A C14 H14B 108.3 . .
C9 C10 C11 116.3(9) . .
C9 C10 C14 121.6(9) . .
C11 C10 C14 121.9(9) . .
C12 C11 C10 122.1(10) . .
C12 C11 H11 118.9 . .
C10 C11 H11 118.9 . .
C11 C12 C13 120.6(10) . .
C11 C12 H12 119.7 . .
C13 C12 H12 119.7 . .
C12 C13 C8 121.2(10) . .
C12 C13 H13 119.4 . .
C8 C13 H13 119.4 . .
C32 O8 H8 109.5 . .
C22 C21 C17 111.0(9) . .
C22 C21 H21A 109.4 . .
C17 C21 H21A 109.4 . .
C22 C21 H21B 109.4 . .
C17 C21 H21B 109.4 . .
H21A C21 H21B 108.0 . .
C16 C17 C18 116.7(10) . .
C16 C17 C21 123.3(10) . .
C18 C17 C21 119.8(9) . .
C17 C16 O3 119.4(9) . .
C17 C16 C15 123.0(10) . .
O3 C16 C15 117.6(9) . .
C20 C15 C16 117.5(11) . .
C20 C15 C14 120.9(10) . .
C16 C15 C14 121.5(9) . .
C16 O3 C33 112.4(7) . .
C16 O3 Na1 130.6(5) . .
C33 O3 Na1 116.9(6) . .
O3 C33 C34 111.8(8) . .
O3 C33 H33A 109.3 . .
C34 C33 H33A 109.3 . .
O3 C33 H33B 109.3 . .
C34 C33 H33B 109.3 . .
H33A C33 H33B 107.9 . .
O10 C34 O9 126.9(10) . .
O10 C34 C33 114.5(10) . .
O9 C34 C33 118.6(10) . .
C34 O9 Na3 122.5(7) . .
C34 O9 Na1 104.8(7) . .
Na3 O9 Na1 126.2(4) . .
C19 C18 C17 123.1(12) . .
C19 C18 H18 118.4 . .
C17 C18 H18 118.4 . .
C19 C20 C15 119.1(12) . .
C19 C20 H20 120.5 . .
C15 C20 H20 120.5 . .
C18 C19 C20 120.4(12) . .
C18 C19 H19 119.8 . .
C20 C19 H19 119.8 . .
C26 C25 C24 120.7(12) . .
C26 C25 H25 119.7 . .
C24 C25 H25 119.7 . .
C36 O11 Na1 115.6(6) . .
C36 O11 Na2 124.1(7) . .
Na1 O11 Na2 88.1(2) . .
C25 C26 C27 122.3(12) . .
C25 C26 H26 118.9 . .
C27 C26 H26 118.9 . .
C23 C24 C25 116.4(11) . .
C23 C24 C28 123.1(9) . .
C25 C24 C28 120.5(10) . .
C2 C28 C24 110.7(8) . .
C2 C28 H28A 109.5 . .
C24 C28 H28A 109.5 . .
C2 C28 H28B 109.5 . .
C24 C28 H28B 109.5 . .
H28A C28 H28B 108.1 . .
C24 C23 C22 124.3(9) . .
C24 C23 O4 119.5(9) . .
C22 C23 O4 116.2(9) . .
C23 C22 C27 116.1(10) . .
C23 C22 C21 122.9(9) . .
C27 C22 C21 120.9(10) . .
O11 C36 O12 128.3(10) . .
O11 C36 C35 124.4(9) . .
O12 C36 C35 107.1(9) . .
O12 C36 Na1 166.7(8) . .
C35 C36 Na1 80.7(5) . .
C36 O12 H12O 109.5 . .
C23 O4 C35 107.6(7) . .
C23 O4 Na1 142.2(5) . .
C35 O4 Na1 109.7(5) . .
C26 C27 C22 119.7(12) . .
C26 C27 H27 120.2 . .
C22 C27 H27 120.2 . .
O4 C35 C36 110.0(8) . .
O4 C35 H35A 109.7 . .
C36 C35 H35A 109.7 . .
O4 C35 H35B 109.7 . .
C36 C35 H35B 109.7 . .
H35A C35 H35B 108.2 . .
C3S N1S C2S 123(2) . .
C3S N1S C1S 124(2) . .
C2S N1S C1S 113.4(17) . .
N1S C1S H1S1 109.5 . .
N1S C1S H1S2 109.5 . .
H1S1 C1S H1S2 109.5 . .
N1S C1S H1S3 109.5 . .
H1S1 C1S H1S3 109.5 . .
H1S2 C1S H1S3 109.5 . .
O1S C3S N1S 144(4) . .
O1S C3S H3S 108.2 . .
N1S C3S H3S 108.2 . .
N1S C2S H2S1 109.5 . .
N1S C2S H2S2 109.5 . .
H2S1 C2S H2S2 109.5 . .
N1S C2S H2S3 109.5 . .
H2S1 C2S H2S3 109.5 . .
H2S2 C2S H2S3 109.5 . .

loop_
_geom_bond_atom_site_label_1
_geom_bond_atom_site_label_2
_geom_bond_distance
_geom_bond_site_symmetry_2
Na2 O11 2.409(6) .
Na2 O11 2.410(6) 4_765
Na2 O7 2.562(8) 4_765
Na2 O7 2.562(8) .
Na2 O5 2.608(9) 4_765
Na2 O5 2.608(9) .
Na2 Na1 3.323(4) 4_765
Na2 Na1 3.323(4) .
Na2 Na3 3.946(15) .
Na3 O9 2.739(10) 4_765
Na3 O9 2.739(10) .
Na1 O2 2.366(6) .
Na1 O11 2.371(7) .
Na1 O7 2.394(8) .
Na1 O4 2.397(7) .
Na1 O3 2.461(7) .
Na1 O1 2.476(7) .
Na1 O5 2.710(9) .
Na1 O9 2.841(10) .
Na1 C36 3.079(10) .
O5 C30 1.210(11) .
C2 C3 1.406(12) .
C2 C1 1.414(13) .
C2 C28 1.450(14) .
C1 C6 1.352(13) .
C1 O1 1.408(10) .
C6 C5 1.374(13) .
C6 C7 1.566(13) .
C7 C8 1.489(13) .
C7 H7A 0.9700 .
C7 H7B 0.9700 .
C3 C4 1.385(14) .
C3 H3 0.9300 .
O1 C29 1.431(11) .
C5 C4 1.355(14) .
C5 H5 0.9300 .
C30 O6 1.288(11) .
C30 C29 1.474(13) .
C4 H4 0.9300 .
C29 H29A 0.9700 .
C29 H29B 0.9700 .
O7 C32 1.221(12) .
C8 C13 1.397(12) .
C8 C9 1.411(13) .
C9 C10 1.388(13) .
C9 O2 1.412(10) .
O2 C31 1.437(10) .
C31 C32 1.507(13) .
C31 H31A 0.9700 .
C31 H31B 0.9700 .
C32 O8 1.306(12) .
C14 C10 1.516(14) .
C14 C15 1.517(15) .
C14 H14A 0.9700 .
C14 H14B 0.9700 .
C10 C11 1.394(13) .
C11 C12 1.352(14) .
C11 H11 0.9300 .
C12 C13 1.374(14) .
C12 H12 0.9300 .
C13 H13 0.9300 .
O8 H8 0.8200 .
C21 C22 1.485(14) .
C21 C17 1.565(15) .
C21 H21A 0.9700 .
C21 H21B 0.9700 .
C17 C16 1.363(13) .
C17 C18 1.394(15) .
C16 O3 1.397(11) .
C16 C15 1.409(14) .
C15 C20 1.402(15) .
O3 C33 1.448(11) .
C33 C34 1.521(14) .
C33 H33A 0.9700 .
C33 H33B 0.9700 .
C34 O10 1.244(12) .
C34 O9 1.246(13) .
C18 C19 1.331(17) .
C18 H18 0.9300 .
C20 C19 1.401(19) .
C20 H20 0.9300 .
C19 H19 0.9300 .
C25 C26 1.343(17) .
C25 C24 1.401(14) .
C25 H25 0.9300 .
O11 C36 1.191(11) .
C26 C27 1.375(17) .
C26 H26 0.9300 .
C24 C23 1.380(13) .
C24 C28 1.521(14) .
C28 H28A 0.9700 .
C28 H28B 0.9700 .
C23 C22 1.395(14) .
C23 O4 1.422(11) .
C22 C27 1.404(15) .
C36 O12 1.288(11) .
C36 C35 1.507(15) .
O12 H12O 0.8200 .
O4 C35 1.465(11) .
C27 H27 0.9300 .
C35 H35A 0.9700 .
C35 H35B 0.9700 .
N1S C3S 1.209(19) .
N1S C2S 1.39(2) .
N1S C1S 1.46(2) .
C1S H1S1 0.9600 .
C1S H1S2 0.9600 .
C1S H1S3 0.9600 .
C3S O1S 1.02(3) .
C3S H3S 0.9300 .
C2S H2S1 0.9600 .
C2S H2S2 0.9600 .
C2S H2S3 0.9600 .

loop_
_geom_torsion_atom_site_label_1
_geom_torsion_atom_site_label_2
_geom_torsion_atom_site_label_3
_geom_torsion_atom_site_label_4
_geom_torsion
C3 C2 C1 C6 -1.2(14)
C28 C2 C1 C6 176.4(9)
C3 C2 C1 O1 175.6(8)
C28 C2 C1 O1 -6.7(13)
O1 C1 C6 C5 -176.3(8)
C2 C1 C6 C5 0.4(15)
O1 C1 C6 C7 12.1(13)
C2 C1 C6 C7 -171.2(9)
C1 C6 C7 C8 95.3(11)
C5 C6 C7 C8 -76.2(11)
C1 C2 C3 C4 1.5(14)
C28 C2 C3 C4 -176.2(9)
C6 C1 O1 C29 85.8(10)
C2 C1 O1 C29 -91.2(10)
C6 C1 O1 Na1 -90.0(10)
C2 C1 O1 Na1 93.0(8)
C1 C6 C5 C4 0.2(15)
C7 C6 C5 C4 172.0(9)
Na2 O5 C30 O6 -54.6(14)
Na1 O5 C30 O6 -141.7(9)
Na2 O5 C30 C29 127.4(10)
Na1 O5 C30 C29 40.3(13)
C6 C5 C4 C3 0.2(16)
C2 C3 C4 C5 -1.1(16)
C1 O1 C29 C30 165.1(8)
Na1 O1 C29 C30 -18.4(12)
O5 C30 C29 O1 -18.7(16)
O6 C30 C29 O1 163.1(9)
C6 C7 C8 C13 82.3(11)
C6 C7 C8 C9 -95.5(11)
C13 C8 C9 C10 -6.7(14)
C7 C8 C9 C10 171.2(9)
C13 C8 C9 O2 173.0(8)
C7 C8 C9 O2 -9.1(13)
C10 C9 O2 C31 90.8(10)
C8 C9 O2 C31 -88.9(9)
C10 C9 O2 Na1 -85.3(10)
C8 C9 O2 Na1 95.0(10)
C9 O2 C31 C32 165.9(8)
Na1 O2 C31 C32 -17.2(10)
Na1 O7 C32 O8 -173.9(9)
Na2 O7 C32 O8 -51.9(19)
Na1 O7 C32 C31 8.7(13)
Na2 O7 C32 C31 130.7(10)
O2 C31 C32 O7 5.7(14)
O2 C31 C32 O8 -172.1(9)
C8 C9 C10 C11 6.0(14)
O2 C9 C10 C11 -173.7(8)
C8 C9 C10 C14 -169.4(8)
O2 C9 C10 C14 10.9(13)
C15 C14 C10 C9 98.1(11)
C15 C14 C10 C11 -77.0(11)
C9 C10 C11 C12 -2.7(15)
C14 C10 C11 C12 172.7(10)
C10 C11 C12 C13 0.4(17)
C11 C12 C13 C8 -1.2(16)
C9 C8 C13 C12 4.1(14)
C7 C8 C13 C12 -173.8(9)
C22 C21 C17 C16 98.8(11)
C22 C21 C17 C18 -76.3(12)
C18 C17 C16 O3 -176.6(8)
C21 C17 C16 O3 8.2(14)
C18 C17 C16 C15 3.4(14)
C21 C17 C16 C15 -171.9(9)
C17 C16 C15 C20 -5.0(15)
O3 C16 C15 C20 175.0(9)
C17 C16 C15 C14 171.6(9)
O3 C16 C15 C14 -8.4(13)
C10 C14 C15 C20 74.4(11)
C10 C14 C15 C16 -102.1(10)
C17 C16 O3 C33 82.3(10)
C15 C16 O3 C33 -97.7(10)
C17 C16 O3 Na1 -93.2(10)
C15 C16 O3 Na1 86.8(9)
C16 O3 C33 C34 150.1(8)
Na1 O3 C33 C34 -33.7(10)
O3 C33 C34 O10 165.9(8)
O3 C33 C34 O9 -14.1(14)
O10 C34 O9 Na3 17.7(16)
C33 C34 O9 Na3 -162.3(8)
O10 C34 O9 Na1 -135.5(10)
C33 C34 O9 Na1 44.5(11)
C16 C17 C18 C19 -1.3(17)
C21 C17 C18 C19 174.1(11)
C16 C15 C20 C19 4.4(16)
C14 C15 C20 C19 -172.2(11)
C17 C18 C19 C20 1(2)
C15 C20 C19 C18 -3(2)
C24 C25 C26 C27 -4(2)
C26 C25 C24 C23 -3.1(17)
C26 C25 C24 C28 174.5(12)
C3 C2 C28 C24 76.6(11)
C1 C2 C28 C24 -100.9(11)
C23 C24 C28 C2 91.1(12)
C25 C24 C28 C2 -86.4(12)
C25 C24 C23 C22 7.1(15)
C28 C24 C23 C22 -170.5(10)
C25 C24 C23 O4 -173.1(9)
C28 C24 C23 O4 9.4(14)
C24 C23 C22 C27 -4.0(16)
O4 C23 C22 C27 176.1(9)
C24 C23 C22 C21 172.6(10)
O4 C23 C22 C21 -7.3(15)
C17 C21 C22 C23 -89.9(13)
C17 C21 C22 C27 86.5(12)
Na1 O11 C36 O12 -165.4(10)
Na2 O11 C36 O12 -59.2(16)
Na1 O11 C36 C35 8.1(14)
Na2 O11 C36 C35 114.3(10)
Na2 O11 C36 Na1 106.2(8)
C24 C23 O4 C35 85.4(11)
C22 C23 O4 C35 -94.7(11)
C24 C23 O4 Na1 -85.5(12)
C22 C23 O4 Na1 94.4(11)
C25 C26 C27 C22 7(2)
C23 C22 C27 C26 -3.1(17)
C21 C22 C27 C26 -179.7(12)
C23 O4 C35 C36 153.5(9)
Na1 O4 C35 C36 -32.4(11)
O11 C36 C35 O4 17.8(16)
O12 C36 C35 O4 -167.5(10)
Na1 C36 C35 O4 23.5(8)
C2S N1S C3S O1S 19(5)
C1S N1S C3S O1S -165(4)
